data_7156930
loop_
_publ_author_name
'Chen, Shuang'
'Wang, Guan-Lian'
'Xu, Sheng-Wen'
'Tian, Min-Yi'
'Zhang, Min'
'Liu, Xiong-Li'
'Yuan, Wei-Cheng'

_publ_section_title
;
 Regio- and stereoselective [3 + 2] cycloaddition reaction: access to
 isoxazole-dispirobisoxindoles featuring three contiguous stereocenters.
;
_journal_issue 27
_journal_name_full 'Organic &amp; biomolecular chemistry'
_journal_page_first 6551
_journal_page_last 6556
_journal_paper_doi 10.1039/c9ob01203f
_journal_volume 17
_journal_year 2019
_chemical_absolute_configuration ad
_chemical_formula_moiety 'C29 H21 N5 O5 S, 2(C2 H6 O)'
_chemical_formula_sum 'C33 H33 N5 O7 S'
_chemical_formula_weight 643.70
_space_group_crystal_system orthorhombic
_space_group_IT_number 19
_space_group_name_Hall 'P 2ac 2ab'
_space_group_name_H-M_alt 'P 21 21 21'
_symmetry_space_group_name_Hall 'P 2ac 2ab'
_symmetry_space_group_name_H-M 'P 21 21 21'
_atom_sites_solution_hydrogens geom
_atom_sites_solution_primary dual
_audit_creation_date 2018-04-27
_audit_creation_method
;
Olex2 1.2
(compiled 2018.04.26 svn.r3504 for OlexSys, GUI svn.r5492)
;
_audit_update_record
;
2019-05-22 deposited with the CCDC.    2019-06-13 downloaded from the CCDC.
;
_cell_angle_alpha 90
_cell_angle_beta 90
_cell_angle_gamma 90
_cell_formula_units_Z 4
_cell_length_a 11.1703(2)
_cell_length_b 15.8824(3)
_cell_length_c 18.1124(3)
_cell_measurement_reflns_used 12203
_cell_measurement_temperature 100.00(10)
_cell_measurement_theta_max 73.4680
_cell_measurement_theta_min 2.4070
_cell_volume 3213.34(10)
_computing_cell_refinement 'CrysAlisPro 1.171.38.43f (Rigaku OD, 2015)'
_computing_data_collection 'CrysAlisPro 1.171.38.43f (Rigaku OD, 2015)'
_computing_data_reduction 'CrysAlisPro 1.171.38.43f (Rigaku OD, 2015)'
_computing_molecular_graphics 'Olex2 (Dolomanov et al., 2009)'
_computing_publication_material 'Olex2 (Dolomanov et al., 2009)'
_computing_structure_refinement 'ShelXL (Sheldrick, 2015)'
_computing_structure_solution 'ShelXT (Sheldrick, 2015)'
_diffrn_ambient_environment N~2~
_diffrn_ambient_temperature 100.00(10)
_diffrn_detector 'CCD plate'
_diffrn_detector_area_resol_mean 5.2684
_diffrn_detector_type AtlasS2
_diffrn_measured_fraction_theta_full 1.000
_diffrn_measured_fraction_theta_max 0.984
_diffrn_measurement_details
;
List of Runs (angles in degrees, time in seconds):

  # Type    Start    End  Width  t~exp~   \w     \q     \k     \f   Frames
#--------------------------------------------------------------------------
  1  \w   -121.00   0.00   1.00    1.00    --  -40.98 -19.00-150.00  121
  2  \w    -69.00  32.00   1.00    1.00    --  -40.98  57.00  60.00  101
  3  \w     23.00  97.00   1.00    1.00    --   40.98-125.00  90.00   74
  4  \w     94.00 178.00   1.00    1.00    --  106.95 125.00  30.00   84
  5  \w     74.00 178.00   1.00    1.00    --  106.95  77.00  90.00  104
  6  \w     34.00 133.00   1.00    1.00    --  106.95 -45.00  60.00   99
  7  \w     74.00 178.00   1.00    1.00    --  106.95  77.00  60.00  104
  8  \w     81.00 178.00   1.00    1.00    --  106.95  45.00-120.00   97
  9  \w     94.00 178.00   1.00    1.00    --  106.95 125.00-180.00   84
 10  \w   -117.00  -8.00   1.00    1.00    --  -40.98 -77.00  60.00  109
 11  \w   -113.00 -90.00   1.00    1.00    --  -40.98 -57.00 150.00   23
;
_diffrn_measurement_device 'four-circle diffractometer'
_diffrn_measurement_device_type 'SuperNova, Dual, Cu at zero, AtlasS2'
_diffrn_measurement_method '\w scans'
_diffrn_orient_matrix_type 'CrysAlisPro convention (1999,Acta A55,543-557)'
_diffrn_orient_matrix_UB_11 -0.0350362000
_diffrn_orient_matrix_UB_12 -0.0829703000
_diffrn_orient_matrix_UB_13 0.0384957000
_diffrn_orient_matrix_UB_21 0.0836976000
_diffrn_orient_matrix_UB_22 -0.0488105000
_diffrn_orient_matrix_UB_23 -0.0523214000
_diffrn_orient_matrix_UB_31 0.1038497000
_diffrn_orient_matrix_UB_32 0.0113049000
_diffrn_orient_matrix_UB_33 0.0550193000
_diffrn_radiation_monochromator mirror
_diffrn_radiation_probe x-ray
_diffrn_radiation_type CuK\a
_diffrn_radiation_wavelength 1.54184
_diffrn_reflns_av_R_equivalents 0.0323
_diffrn_reflns_av_unetI/netI 0.0302
_diffrn_reflns_Laue_measured_fraction_full 1.000
_diffrn_reflns_Laue_measured_fraction_max 0.984
_diffrn_reflns_limit_h_max 13
_diffrn_reflns_limit_h_min -13
_diffrn_reflns_limit_k_max 17
_diffrn_reflns_limit_k_min -19
_diffrn_reflns_limit_l_max 22
_diffrn_reflns_limit_l_min -15
_diffrn_reflns_number 18187
_diffrn_reflns_point_group_measured_fraction_full 1.000
_diffrn_reflns_point_group_measured_fraction_max 0.975
_diffrn_reflns_theta_full 67.684
_diffrn_reflns_theta_max 73.806
_diffrn_reflns_theta_min 3.701
_diffrn_source 'micro-focus sealed X-ray tube'
_diffrn_source_type 'SuperNova (Cu) X-ray Source'
_exptl_absorpt_coefficient_mu 1.363
_exptl_absorpt_correction_T_max 1.00000
_exptl_absorpt_correction_T_min 0.56982
_exptl_absorpt_correction_type multi-scan
_exptl_absorpt_process_details
;
CrysAlisPro 1.171.38.43f (Rigaku Oxford Diffraction, 2015)
Empirical absorption correction using spherical harmonics,
 implemented in SCALE3 ABSPACK scaling algorithm.
;
_exptl_crystal_colour colourless
_exptl_crystal_colour_primary colourless
_exptl_crystal_density_diffrn 1.331
_exptl_crystal_description block
_exptl_crystal_F_000 1352
_exptl_crystal_size_max 0.14
_exptl_crystal_size_mid 0.13
_exptl_crystal_size_min 0.12
_refine_diff_density_max 0.261
_refine_diff_density_min -0.251
_refine_diff_density_rms 0.047
_refine_ls_abs_structure_details
;
 Flack x determined using 2545 quotients [(I+)-(I-)]/[(I+)+(I-)]
 (Parsons, Flack and Wagner, Acta Cryst. B69 (2013) 249-259).
;
_refine_ls_abs_structure_Flack 0.006(8)
_refine_ls_extinction_method none
_refine_ls_goodness_of_fit_ref 1.048
_refine_ls_hydrogen_treatment constr
_refine_ls_matrix_type full
_refine_ls_number_parameters 421
_refine_ls_number_reflns 6341
_refine_ls_number_restraints 0
_refine_ls_restrained_S_all 1.048
_refine_ls_R_factor_all 0.0386
_refine_ls_R_factor_gt 0.0376
_refine_ls_shift/su_max 0.001
_refine_ls_shift/su_mean 0.000
_refine_ls_structure_factor_coef Fsqd
_refine_ls_weighting_details 'w=1/[\s^2^(Fo^2^)+(0.0625P)^2^+0.3461P] where P=(Fo^2^+2Fc^2^)/3'
_refine_ls_weighting_scheme calc
_refine_ls_wR_factor_gt 0.0971
_refine_ls_wR_factor_ref 0.0980
_reflns_Friedel_coverage 0.768
_reflns_Friedel_fraction_full 1.000
_reflns_Friedel_fraction_max 0.963
_reflns_number_gt 6169
_reflns_number_total 6341
_reflns_threshold_expression 'I > 2\s(I)'
_cod_data_source_file c9ob01203f2.cif
_cod_data_source_block wgl-f
_cod_depositor_comments 'Adding full bibliography for 7156929--7156930.cif.'
_cod_database_code 7156930
_shelx_shelxl_version_number 2017/1
_shelx_space_group_comment
;
The symmetry employed for this shelxl refinement is uniquely defined
by the following loop, which should always be used as a source of
symmetry information in preference to the above space-group names.
They are only intended as comments.
;
_reflns_odcompleteness_completeness 99.97
_reflns_odcompleteness_iscentric 1
_reflns_odcompleteness_theta 66.97
_olex2_refinement_description
;
1. Fixed Uiso
 At 1.2 times of:
  All C(H) groups, All C(H,H) groups, All N(H) groups
 At 1.5 times of:
  All C(H,H,H) groups, All O(H) groups
2.a Ternary CH refined with riding coordinates:
 C9(H9)
2.b Secondary CH2 refined with riding coordinates:
 C2S(H2SA,H2SB), C4S(H4SA,H4SB)
2.c Aromatic/amide H refined with riding coordinates:
 N2(H2), C2(H2A), C17(H17), C3(H3), C5(H5), C14(H14), C15(H15), C16(H16),
 C4(H4), C20(H20), C24(H24), C23(H23), C22(H22), C21(H21)
2.d Idealised Me refined as rotating group:
 C29(H29A,H29B,H29C), C28(H28A,H28B,H28C), C3S(H3SA,H3SB,H3SC), C1S(H1SA,H1SB,
 H1SC)
2.e Idealised tetrahedral OH refined as rotating group:
 O1S(H1S), O2S(H2S)
;
_olex2_submission_special_instructions 'No special instructions were received'
_oxdiff_exptl_absorpt_empirical_details
;
Empirical correction (ABSPACK) includes:
- Absorption correction using spherical harmonics
- Frame scaling
- Detector area scaling
;
_oxdiff_exptl_absorpt_empirical_full_max 1.892
_oxdiff_exptl_absorpt_empirical_full_min 0.635

loop_
_space_group_symop_operation_xyz
'x, y, z'
'-x+1/2, -y, z+1/2'
'-x, y+1/2, -z+1/2'
'x+1/2, -y+1/2, -z'

loop_
_atom_site_label
_atom_site_type_symbol
_atom_site_fract_x
_atom_site_fract_y
_atom_site_fract_z
_atom_site_U_iso_or_equiv
_atom_site_adp_type
_atom_site_occupancy
_atom_site_site_symmetry_order
_atom_site_calc_flag
_atom_site_refinement_flags_posn
S1 S 0.24766(5) 0.47719(4) 0.62152(3) 0.02586(14) Uani 1 1 d .
O2 O 0.20372(15) 0.25516(12) 0.68409(10) 0.0292(4) Uani 1 1 d .
O3 O 0.59592(16) 0.33649(11) 0.80799(9) 0.0277(4) Uani 1 1 d .
O1 O 0.48729(15) 0.22013(11) 0.55995(10) 0.0272(4) Uani 1 1 d .
O5 O 0.38973(17) 0.12975(12) 0.75540(11) 0.0347(4) Uani 1 1 d .
N1 N 0.68122(17) 0.26857(13) 0.56318(11) 0.0240(4) Uani 1 1 d .
O1S O 0.5569(2) 0.44384(16) 0.47597(11) 0.0462(5) Uani 1 1 d .
H1S H 0.542419 0.419508 0.437056 0.069 Uiso 1 1 calc GR
N3 N 0.20161(19) 0.32265(14) 0.79679(11) 0.0278(5) Uani 1 1 d .
N4 N 0.4485(2) 0.13749(14) 0.81261(13) 0.0301(5) Uani 1 1 d .
N2 N 0.45976(17) 0.39979(12) 0.61029(10) 0.0212(4) Uani 1 1 d .
H2 H 0.476533 0.426873 0.570496 0.025 Uiso 1 1 calc R
O4 O 0.4512(2) 0.08465(13) 0.86221(12) 0.0474(6) Uani 1 1 d .
N5 N 0.6327(2) 0.30743(14) 0.87896(12) 0.0309(5) Uani 1 1 d .
C1 C 0.6692(2) 0.37218(15) 0.65207(13) 0.0216(5) Uani 1 1 d .
C6 C 0.7450(2) 0.32962(15) 0.60369(13) 0.0238(5) Uani 1 1 d .
O2S O 0.5023(2) 0.35622(19) 0.35036(14) 0.0651(8) Uani 1 1 d .
H2S H 0.555581 0.326285 0.333631 0.098 Uiso 1 1 calc GR
C25 C 0.5261(2) 0.27910(15) 0.77602(13) 0.0226(5) Uani 1 1 d .
C7 C 0.5649(2) 0.26740(15) 0.58244(12) 0.0216(5) Uani 1 1 d .
C12 C 0.3567(2) 0.41615(16) 0.78468(12) 0.0235(5) Uani 1 1 d .
C13 C 0.2645(2) 0.39011(16) 0.83048(13) 0.0265(5) Uani 1 1 d .
C18 C 0.2439(2) 0.30626(15) 0.72758(12) 0.0230(5) Uani 1 1 d .
C10 C 0.3574(2) 0.36145(15) 0.71622(12) 0.0203(4) Uani 1 1 d .
C8 C 0.5435(2) 0.33820(15) 0.64125(12) 0.0203(5) Uani 1 1 d .
C2 C 0.7154(2) 0.43513(16) 0.69654(14) 0.0259(5) Uani 1 1 d .
H2A H 0.665793 0.465053 0.728368 0.031 Uiso 1 1 calc R
C26 C 0.5162(2) 0.21215(15) 0.82344(13) 0.0254(5) Uani 1 1 d .
C19 C 0.1136(2) 0.27307(18) 0.83513(14) 0.0305(6) Uani 1 1 d .
C17 C 0.4278(2) 0.48337(16) 0.80497(13) 0.0258(5) Uani 1 1 d .
H17 H 0.488289 0.502259 0.773838 0.031 Uiso 1 1 calc R
C3 C 0.8371(2) 0.45292(18) 0.69284(15) 0.0318(6) Uani 1 1 d .
H3 H 0.869037 0.494592 0.723047 0.038 Uiso 1 1 calc R
C27 C 0.5852(2) 0.23305(16) 0.88696(14) 0.0274(5) Uani 1 1 d .
C9 C 0.4668(2) 0.30009(15) 0.70521(12) 0.0217(5) Uani 1 1 d .
H9 H 0.433481 0.247242 0.686263 0.026 Uiso 1 1 calc R
C11 C 0.3577(2) 0.41243(15) 0.64539(12) 0.0211(5) Uani 1 1 d .
C5 C 0.8662(2) 0.34710(17) 0.59883(15) 0.0305(6) Uani 1 1 d .
H5 H 0.915524 0.318267 0.566101 0.037 Uiso 1 1 calc R
C14 C 0.2415(3) 0.42870(17) 0.89745(13) 0.0323(6) Uani 1 1 d .
H14 H 0.178919 0.411064 0.927546 0.039 Uiso 1 1 calc R
C15 C 0.3159(3) 0.49498(17) 0.91796(15) 0.0346(6) Uani 1 1 d .
H15 H 0.303596 0.521398 0.963153 0.041 Uiso 1 1 calc R
C16 C 0.4078(2) 0.52255(17) 0.87259(14) 0.0306(5) Uani 1 1 d .
H16 H 0.456084 0.567192 0.887328 0.037 Uiso 1 1 calc R
C4 C 0.9111(2) 0.40978(18) 0.64511(15) 0.0335(6) Uani 1 1 d .
H4 H 0.992330 0.422667 0.643754 0.040 Uiso 1 1 calc R
C20 C 0.0012(2) 0.3061(2) 0.84828(17) 0.0403(7) Uani 1 1 d .
H20 H -0.020288 0.358433 0.829463 0.048 Uiso 1 1 calc R
C29 C 0.7329(2) 0.21466(16) 0.50666(15) 0.0308(5) Uani 1 1 d .
H29A H 0.764629 0.248810 0.467541 0.046 Uiso 1 1 calc GR
H29B H 0.672217 0.178023 0.487296 0.046 Uiso 1 1 calc GR
H29C H 0.796113 0.181545 0.527834 0.046 Uiso 1 1 calc GR
C28 C 0.6093(3) 0.18310(19) 0.95495(14) 0.0373(6) Uani 1 1 d .
H28A H 0.662508 0.213970 0.986574 0.056 Uiso 1 1 calc GR
H28B H 0.645582 0.130434 0.941667 0.056 Uiso 1 1 calc GR
H28C H 0.535414 0.172697 0.980418 0.056 Uiso 1 1 calc GR
C24 C 0.1441(3) 0.1946(2) 0.86166(18) 0.0456(8) Uani 1 1 d .
H24 H 0.219430 0.172482 0.851711 0.055 Uiso 1 1 calc R
C23 C 0.0627(3) 0.1484(2) 0.9032(2) 0.0525(9) Uani 1 1 d .
H23 H 0.083518 0.095612 0.921324 0.063 Uiso 1 1 calc R
C22 C -0.0488(3) 0.1813(2) 0.91733(18) 0.0480(8) Uani 1 1 d .
H22 H -0.103583 0.150731 0.945190 0.058 Uiso 1 1 calc R
C21 C -0.0794(3) 0.2593(3) 0.89033(19) 0.0518(9) Uani 1 1 d .
H21 H -0.154931 0.281163 0.900285 0.062 Uiso 1 1 calc R
C3S C 0.3192(3) 0.3409(2) 0.27981(19) 0.0445(7) Uani 1 1 d .
H3SA H 0.274753 0.364914 0.239627 0.067 Uiso 1 1 calc GR
H3SB H 0.271975 0.343211 0.324044 0.067 Uiso 1 1 calc GR
H3SC H 0.338243 0.283356 0.268670 0.067 Uiso 1 1 calc GR
C2S C 0.6530(3) 0.5014(2) 0.4652(2) 0.0564(9) Uani 1 1 d .
H2SA H 0.683012 0.518474 0.513148 0.068 Uiso 1 1 calc R
H2SB H 0.621927 0.551294 0.440935 0.068 Uiso 1 1 calc R
C1S C 0.7537(3) 0.4687(2) 0.4213(2) 0.0575(9) Uani 1 1 d .
H1SA H 0.727282 0.457579 0.371850 0.086 Uiso 1 1 calc GR
H1SB H 0.782647 0.417531 0.443210 0.086 Uiso 1 1 calc GR
H1SC H 0.816936 0.509623 0.420342 0.086 Uiso 1 1 calc GR
C4S C 0.4317(3) 0.3893(2) 0.29078(19) 0.0486(8) Uani 1 1 d .
H4SA H 0.478341 0.387766 0.245645 0.058 Uiso 1 1 calc R
H4SB H 0.412056 0.447622 0.301078 0.058 Uiso 1 1 calc R

loop_
_atom_site_aniso_label
_atom_site_aniso_U_11
_atom_site_aniso_U_22
_atom_site_aniso_U_33
_atom_site_aniso_U_23
_atom_site_aniso_U_13
_atom_site_aniso_U_12
S1 0.0201(3) 0.0318(3) 0.0256(3) 0.0023(2) -0.0004(2) 0.0047(3)
O2 0.0268(8) 0.0340(10) 0.0268(8) -0.0033(8) -0.0003(7) -0.0063(7)
O3 0.0321(9) 0.0272(9) 0.0237(8) 0.0034(7) -0.0081(7) -0.0011(7)
O1 0.0241(8) 0.0307(9) 0.0269(8) -0.0059(7) -0.0024(7) -0.0021(7)
O5 0.0379(10) 0.0283(9) 0.0381(10) 0.0035(8) -0.0070(9) -0.0033(8)
N1 0.0224(10) 0.0268(10) 0.0228(9) -0.0048(9) 0.0020(8) 0.0010(8)
O1S 0.0443(12) 0.0651(15) 0.0293(10) 0.0006(10) 0.0104(9) -0.0152(11)
N3 0.0303(10) 0.0293(11) 0.0239(10) -0.0004(9) 0.0077(8) -0.0070(9)
N4 0.0330(11) 0.0240(11) 0.0334(11) 0.0042(9) 0.0034(9) 0.0016(9)
N2 0.0222(9) 0.0215(9) 0.0199(9) 0.0024(8) 0.0017(7) 0.0013(7)
O4 0.0617(14) 0.0338(11) 0.0468(12) 0.0176(10) -0.0080(10) -0.0077(10)
N5 0.0379(12) 0.0341(12) 0.0208(9) 0.0027(9) -0.0090(9) 0.0055(9)
C1 0.0200(10) 0.0225(11) 0.0223(11) 0.0027(9) -0.0008(9) -0.0001(9)
C6 0.0236(11) 0.0242(11) 0.0236(10) 0.0004(9) 0.0002(9) -0.0012(10)
O2S 0.0477(14) 0.085(2) 0.0626(16) -0.0306(15) -0.0066(12) 0.0208(14)
C25 0.0219(11) 0.0237(12) 0.0223(11) -0.0018(9) 0.0003(9) 0.0024(9)
C7 0.0216(11) 0.0245(11) 0.0187(10) 0.0007(9) -0.0008(8) 0.0023(9)
C12 0.0252(11) 0.0258(12) 0.0194(10) 0.0015(9) -0.0004(9) 0.0015(9)
C13 0.0321(13) 0.0254(12) 0.0219(11) 0.0012(9) 0.0011(10) -0.0013(10)
C18 0.0207(10) 0.0253(11) 0.0232(10) -0.0005(9) 0.0001(9) -0.0007(10)
C10 0.0180(10) 0.0243(11) 0.0187(10) 0.0004(9) 0.0019(8) 0.0000(9)
C8 0.0204(10) 0.0213(11) 0.0192(10) -0.0004(9) -0.0010(8) 0.0013(9)
C2 0.0258(11) 0.0235(12) 0.0282(12) -0.0012(10) -0.0010(9) -0.0002(9)
C26 0.0275(12) 0.0240(12) 0.0246(11) 0.0014(10) 0.0025(9) 0.0043(9)
C19 0.0312(13) 0.0350(14) 0.0252(12) -0.0023(11) 0.0069(10) -0.0104(11)
C17 0.0256(11) 0.0256(12) 0.0261(11) -0.0009(10) 0.0017(9) 0.0003(10)
C3 0.0282(13) 0.0308(14) 0.0363(14) -0.0017(11) -0.0021(11) -0.0066(10)
C27 0.0308(12) 0.0302(13) 0.0211(11) 0.0013(10) -0.0005(10) 0.0072(10)
C9 0.0214(10) 0.0230(12) 0.0205(11) 0.0006(9) -0.0001(9) -0.0009(9)
C11 0.0211(11) 0.0232(11) 0.0191(10) -0.0001(9) -0.0019(8) -0.0023(9)
C5 0.0225(11) 0.0338(14) 0.0352(13) -0.0011(11) 0.0045(10) -0.0010(10)
C14 0.0418(14) 0.0320(13) 0.0231(11) 0.0012(10) 0.0091(11) -0.0051(12)
C15 0.0496(16) 0.0301(14) 0.0240(12) -0.0046(11) 0.0023(11) 0.0004(11)
C16 0.0358(13) 0.0274(13) 0.0287(12) -0.0032(11) -0.0039(10) -0.0013(11)
C4 0.0211(12) 0.0383(15) 0.0411(15) 0.0029(12) -0.0001(10) -0.0064(11)
C20 0.0274(13) 0.0522(18) 0.0414(15) 0.0071(14) -0.0027(12) -0.0047(13)
C29 0.0293(13) 0.0323(13) 0.0309(12) -0.0078(11) 0.0076(10) 0.0008(10)
C28 0.0478(16) 0.0374(15) 0.0265(13) 0.0041(12) -0.0029(12) 0.0097(13)
C24 0.0508(18) 0.0349(16) 0.0511(18) 0.0003(14) 0.0246(15) 0.0008(14)
C23 0.071(2) 0.0342(17) 0.0520(19) 0.0014(14) 0.0247(18) -0.0092(16)
C22 0.0491(17) 0.054(2) 0.0405(16) -0.0065(15) 0.0144(14) -0.0288(16)
C21 0.0265(14) 0.079(3) 0.0497(19) -0.0013(18) 0.0050(13) -0.0139(15)
C3S 0.0397(16) 0.0486(18) 0.0453(17) 0.0059(15) 0.0097(13) 0.0028(14)
C2S 0.056(2) 0.0411(18) 0.072(2) 0.0027(17) 0.0251(18) -0.0067(15)
C1S 0.0437(17) 0.062(2) 0.067(2) 0.0034(18) 0.0139(17) -0.0101(18)
C4S 0.0454(17) 0.0464(19) 0.0540(19) -0.0049(15) 0.0071(15) -0.0031(14)

loop_
_atom_type_symbol
_atom_type_description
_atom_type_scat_dispersion_real
_atom_type_scat_dispersion_imag
_atom_type_scat_source
C C 0.0181 0.0091 'International Tables Vol C Tables 4.2.6.8 and 6.1.1.4'
H H 0.0000 0.0000 'International Tables Vol C Tables 4.2.6.8 and 6.1.1.4'
N N 0.0311 0.0180 'International Tables Vol C Tables 4.2.6.8 and 6.1.1.4'
O O 0.0492 0.0322 'International Tables Vol C Tables 4.2.6.8 and 6.1.1.4'
S S 0.3331 0.5567 'International Tables Vol C Tables 4.2.6.8 and 6.1.1.4'

loop_
_geom_angle_atom_site_label_1
_geom_angle_atom_site_label_2
_geom_angle_atom_site_label_3
_geom_angle
C25 O3 N5 109.80(18)
C6 N1 C29 124.8(2)
C7 N1 C6 111.2(2)
C7 N1 C29 123.9(2)
C2S O1S H1S 109.5
C13 N3 C19 123.0(2)
C18 N3 C13 111.6(2)
C18 N3 C19 125.2(2)
O5 N4 C26 118.9(2)
O4 N4 O5 124.0(2)
O4 N4 C26 117.1(2)
C8 N2 H2 121.0
C11 N2 H2 121.0
C11 N2 C8 117.93(19)
C27 N5 O3 106.1(2)
C6 C1 C8 107.9(2)
C2 C1 C6 119.4(2)
C2 C1 C8 132.6(2)
C1 C6 N1 110.8(2)
C5 C6 N1 126.8(2)
C5 C6 C1 122.4(2)
C4S O2S H2S 109.5
O3 C25 C26 107.8(2)
O3 C25 C9 119.0(2)
C26 C25 C9 132.9(2)
O1 C7 N1 127.6(2)
O1 C7 C8 124.1(2)
N1 C7 C8 108.3(2)
C13 C12 C10 108.8(2)
C17 C12 C13 119.9(2)
C17 C12 C10 131.2(2)
C12 C13 N3 109.6(2)
C14 C13 N3 128.3(2)
C14 C13 C12 122.1(2)
O2 C18 N3 126.4(2)
O2 C18 C10 126.3(2)
N3 C18 C10 107.24(19)
C12 C10 C18 102.17(18)
C12 C10 C9 117.57(18)
C12 C10 C11 112.72(19)
C18 C10 C9 107.46(18)
C11 C10 C18 114.49(18)
C11 C10 C9 102.79(17)
N2 C8 C1 113.76(19)
N2 C8 C7 108.46(17)
N2 C8 C9 101.07(17)
C1 C8 C7 101.63(18)
C1 C8 C9 123.34(19)
C9 C8 C7 108.04(18)
C1 C2 H2A 120.6
C1 C2 C3 118.9(2)
C3 C2 H2A 120.6
N4 C26 C27 126.5(2)
C25 C26 N4 127.1(2)
C25 C26 C27 106.4(2)
C20 C19 N3 119.8(3)
C24 C19 N3 119.6(3)
C24 C19 C20 120.5(3)
C12 C17 H17 120.4
C12 C17 C16 119.2(2)
C16 C17 H17 120.4
C2 C3 H3 119.5
C4 C3 C2 121.1(3)
C4 C3 H3 119.5
N5 C27 C26 110.0(2)
N5 C27 C28 120.1(2)
C26 C27 C28 129.9(2)
C25 C9 C10 112.12(18)
C25 C9 C8 118.89(19)
C25 C9 H9 106.3
C10 C9 H9 106.3
C8 C9 C10 106.23(18)
C8 C9 H9 106.3
N2 C11 S1 127.44(18)
N2 C11 C10 109.15(19)
C10 C11 S1 123.32(17)
C6 C5 H5 121.4
C6 C5 C4 117.2(2)
C4 C5 H5 121.4
C13 C14 H14 121.3
C13 C14 C15 117.3(2)
C15 C14 H14 121.3
C14 C15 H15 119.2
C16 C15 C14 121.5(2)
C16 C15 H15 119.2
C17 C16 H16 120.0
C15 C16 C17 119.9(2)
C15 C16 H16 120.0
C3 C4 C5 121.0(2)
C3 C4 H4 119.5
C5 C4 H4 119.5
C19 C20 H20 120.7
C19 C20 C21 118.6(3)
C21 C20 H20 120.7
N1 C29 H29A 109.5
N1 C29 H29B 109.5
N1 C29 H29C 109.5
H29A C29 H29B 109.5
H29A C29 H29C 109.5
H29B C29 H29C 109.5
C27 C28 H28A 109.5
C27 C28 H28B 109.5
C27 C28 H28C 109.5
H28A C28 H28B 109.5
H28A C28 H28C 109.5
H28B C28 H28C 109.5
C19 C24 H24 119.8
C19 C24 C23 120.3(3)
C23 C24 H24 119.8
C24 C23 H23 120.2
C22 C23 C24 119.5(3)
C22 C23 H23 120.2
C23 C22 H22 120.0
C23 C22 C21 120.1(3)
C21 C22 H22 120.0
C20 C21 H21 119.5
C22 C21 C20 120.9(3)
C22 C21 H21 119.5
H3SA C3S H3SB 109.5
H3SA C3S H3SC 109.5
H3SB C3S H3SC 109.5
C4S C3S H3SA 109.5
C4S C3S H3SB 109.5
C4S C3S H3SC 109.5
O1S C2S H2SA 108.5
O1S C2S H2SB 108.5
O1S C2S C1S 115.1(3)
H2SA C2S H2SB 107.5
C1S C2S H2SA 108.5
C1S C2S H2SB 108.5
C2S C1S H1SA 109.5
C2S C1S H1SB 109.5
C2S C1S H1SC 109.5
H1SA C1S H1SB 109.5
H1SA C1S H1SC 109.5
H1SB C1S H1SC 109.5
O2S C4S C3S 112.1(3)
O2S C4S H4SA 109.2
O2S C4S H4SB 109.2
C3S C4S H4SA 109.2
C3S C4S H4SB 109.2
H4SA C4S H4SB 107.9

loop_
_geom_bond_atom_site_label_1
_geom_bond_atom_site_label_2
_geom_bond_distance
S1 C11 1.660(2)
O2 C18 1.217(3)
O3 N5 1.426(3)
O3 C25 1.332(3)
O1 C7 1.217(3)
O5 N4 1.233(3)
N1 C6 1.409(3)
N1 C7 1.345(3)
N1 C29 1.454(3)
O1S H1S 0.8200
O1S C2S 1.423(4)
N3 C13 1.419(3)
N3 C18 1.365(3)
N3 C19 1.438(3)
N4 O4 1.230(3)
N4 C26 1.420(3)
N2 H2 0.8600
N2 C8 1.465(3)
N2 C11 1.320(3)
N5 C27 1.303(3)
C1 C6 1.393(3)
C1 C8 1.517(3)
C1 C2 1.383(3)
C6 C5 1.385(4)
O2S H2S 0.8200
O2S C4S 1.436(4)
C25 C26 1.371(3)
C25 C9 1.482(3)
C7 C8 1.567(3)
C12 C13 1.386(3)
C12 C10 1.514(3)
C12 C17 1.380(3)
C13 C14 1.383(3)
C18 C10 1.555(3)
C10 C9 1.575(3)
C10 C11 1.517(3)
C8 C9 1.563(3)
C2 H2A 0.9300
C2 C3 1.390(4)
C26 C27 1.424(4)
C19 C20 1.382(4)
C19 C24 1.378(4)
C17 H17 0.9300
C17 C16 1.392(3)
C3 H3 0.9300
C3 C4 1.379(4)
C27 C28 1.489(3)
C9 H9 0.9800
C5 H5 0.9300
C5 C4 1.395(4)
C14 H14 0.9300
C14 C15 1.391(4)
C15 H15 0.9300
C15 C16 1.386(4)
C16 H16 0.9300
C4 H4 0.9300
C20 H20 0.9300
C20 C21 1.394(4)
C29 H29A 0.9600
C29 H29B 0.9600
C29 H29C 0.9600
C28 H28A 0.9600
C28 H28B 0.9600
C28 H28C 0.9600
C24 H24 0.9300
C24 C23 1.390(4)
C23 H23 0.9300
C23 C22 1.374(5)
C22 H22 0.9300
C22 C21 1.375(5)
C21 H21 0.9300
C3S H3SA 0.9600
C3S H3SB 0.9600
C3S H3SC 0.9600
C3S C4S 1.486(5)
C2S H2SA 0.9700
C2S H2SB 0.9700
C2S C1S 1.472(5)
C1S H1SA 0.9600
C1S H1SB 0.9600
C1S H1SC 0.9600
C4S H4SA 0.9700
C4S H4SB 0.9700
